data_7159496
loop_
_publ_author_name
'Yuan, Peng'
'Liu, Rui'
'Zhu, Hui-Min'
'Liao, Zhixin'
'Xiang, Jia-Chen'
'Wu, An-Xin'

_publ_section_title
;
 An I<sub>2</sub>-DMSO catalytic manifold enabled aromatization for C-ring
 editing of podophyllotoxone.
;
_journal_issue 32
_journal_name_full 'Organic &amp; biomolecular chemistry'
_journal_page_first 6468
_journal_page_last 6473
_journal_paper_doi 10.1039/d3ob00927k
_journal_volume 21
_journal_year 2023
_chemical_formula_sum 'C31 H25 Cl6 N O9'
_chemical_formula_weight 768.22
_space_group_crystal_system monoclinic
_space_group_IT_number 15
_space_group_name_Hall '-C 2yc'
_space_group_name_H-M_alt 'C 1 2/c 1'
_atom_sites_solution_hydrogens geom
_audit_creation_method SHELXL-2014/7
_audit_update_record
;
2023-06-07 deposited with the CCDC.	2023-07-28 downloaded from the CCDC.
;
_cell_angle_alpha 90
_cell_angle_beta 93.136(2)
_cell_angle_gamma 90
_cell_formula_units_Z 8
_cell_length_a 23.6452(6)
_cell_length_b 12.0393(3)
_cell_length_c 24.3383(6)
_cell_measurement_reflns_used 5424
_cell_measurement_temperature 300(2)
_cell_measurement_theta_max 56.37
_cell_measurement_theta_min 3.64
_cell_volume 6918.0(3)
_computing_structure_refinement 'SHELXL-2014/7 (Sheldrick, 2014)'
_diffrn_ambient_temperature 300(2)
_diffrn_measured_fraction_theta_full 0.998
_diffrn_measured_fraction_theta_max 0.995
_diffrn_measurement_device_type ccd
_diffrn_radiation_type CuK\a
_diffrn_radiation_wavelength 1.54178
_diffrn_reflns_av_R_equivalents 0.0938
_diffrn_reflns_av_unetI/netI 0.0622
_diffrn_reflns_Laue_measured_fraction_full 0.998
_diffrn_reflns_Laue_measured_fraction_max 0.995
_diffrn_reflns_limit_h_max 28
_diffrn_reflns_limit_h_min -28
_diffrn_reflns_limit_k_max 14
_diffrn_reflns_limit_k_min -14
_diffrn_reflns_limit_l_max 29
_diffrn_reflns_limit_l_min -29
_diffrn_reflns_number 33741
_diffrn_reflns_point_group_measured_fraction_full 0.998
_diffrn_reflns_point_group_measured_fraction_max 0.995
_diffrn_reflns_theta_full 67.679
_diffrn_reflns_theta_max 68.575
_diffrn_reflns_theta_min 3.637
_exptl_absorpt_coefficient_mu 4.990
_exptl_absorpt_correction_type multi-scan
_exptl_absorpt_process_details sadabs
_exptl_crystal_colour colorless
_exptl_crystal_density_diffrn 1.475
_exptl_crystal_description Block
_exptl_crystal_F_000 3136
_exptl_crystal_size_max 0.120
_exptl_crystal_size_mid 0.100
_exptl_crystal_size_min 0.080
_exptl_transmission_factor_max 0.864
_exptl_transmission_factor_min 0.864
_refine_diff_density_max 0.826
_refine_diff_density_min -0.721
_refine_diff_density_rms 0.083
_refine_ls_extinction_coef 0.00040(11)
_refine_ls_extinction_expression Fc^*^=kFc[1+0.001xFc^2^\l^3^/sin(2\q)]^-1/4^
_refine_ls_extinction_method 'SHELXL-2014/7 (Sheldrick 2014'
_refine_ls_goodness_of_fit_ref 1.080
_refine_ls_hydrogen_treatment constr
_refine_ls_matrix_type full
_refine_ls_number_parameters 429
_refine_ls_number_reflns 6341
_refine_ls_number_restraints 0
_refine_ls_restrained_S_all 1.080
_refine_ls_R_factor_all 0.1224
_refine_ls_R_factor_gt 0.0892
_refine_ls_shift/su_max 0.000
_refine_ls_shift/su_mean 0.000
_refine_ls_structure_factor_coef Fsqd
_refine_ls_weighting_details 'w=1/[\s^2^(Fo^2^)+(0.1913P)^2^+1.0892P] where P=(Fo^2^+2Fc^2^)/3'
_refine_ls_weighting_scheme calc
_refine_ls_wR_factor_gt 0.2709
_refine_ls_wR_factor_ref 0.3066
_reflns_Friedel_coverage 0.000
_reflns_number_gt 3699
_reflns_number_total 6341
_reflns_threshold_expression 'I > 2\s(I)'
_cod_data_source_file d3ob00927k2.cif
_cod_data_source_block 1_a
_cod_depositor_comments 'Adding full bibliography for 7159495--7159496.cif.'
_cod_original_sg_symbol_H-M 'C 2/c'
_cod_database_code 7159496
_shelx_shelxl_version_number 2014/7
_shelx_space_group_comment
;
The symmetry employed for this shelxl refinement is uniquely defined
by the following loop, which should always be used as a source of
symmetry information in preference to the above space-group names.
They are only intended as comments.
;
_shelx_estimated_absorpt_t_min 0.586
_shelx_estimated_absorpt_t_max 0.691

loop_
_space_group_symop_operation_xyz
'x, y, z'
'-x, y, -z+1/2'
'x+1/2, y+1/2, z'
'-x+1/2, y+1/2, -z+1/2'
'-x, -y, -z'
'x, -y, z-1/2'
'-x+1/2, -y+1/2, -z'
'x+1/2, -y+1/2, z-1/2'

loop_
_atom_site_label
_atom_site_type_symbol
_atom_site_fract_x
_atom_site_fract_y
_atom_site_fract_z
_atom_site_U_iso_or_equiv
_atom_site_adp_type
_atom_site_occupancy
_atom_site_site_symmetry_order
_atom_site_calc_flag
_atom_site_refinement_flags_posn
_atom_site_refinement_flags_adp
_atom_site_refinement_flags_occupancy
_atom_site_disorder_assembly
_atom_site_disorder_group
C1 C 0.5508(4) 0.2632(7) 0.4868(4) 0.137(3) Uani 1 1 d . . . . .
H1A H 0.5310 0.3002 0.4566 0.205 Uiso 1 1 calc R U . . .
H1B H 0.5577 0.3148 0.5166 0.205 Uiso 1 1 calc R U . . .
H1C H 0.5283 0.2026 0.4990 0.205 Uiso 1 1 calc R U . . .
C2 C 0.6357(2) 0.2928(4) 0.44149(19) 0.0732(13) Uani 1 1 d . . . . .
C3 C 0.6238(2) 0.4057(3) 0.43247(19) 0.0685(11) Uani 1 1 d . . . . .
H3 H 0.5918 0.4375 0.4465 0.082 Uiso 1 1 calc R U . . .
C4 C 0.65977(19) 0.4693(3) 0.40279(16) 0.0585(10) Uani 1 1 d . . . . .
C5 C 0.7076(2) 0.4224(3) 0.38229(18) 0.0652(11) Uani 1 1 d . . . . .
H5 H 0.7315 0.4656 0.3619 0.078 Uiso 1 1 calc R U . . .
C6 C 0.7205(2) 0.3106(3) 0.39191(19) 0.0686(12) Uani 1 1 d . . . . .
C7 C 0.6837(2) 0.2456(3) 0.42049(19) 0.0686(12) Uani 1 1 d . . . . .
C8 C 0.7371(3) 0.1034(5) 0.4659(3) 0.124(3) Uani 1 1 d . . . . .
H8A H 0.7533 0.0340 0.4554 0.186 Uiso 1 1 calc R U . . .
H8B H 0.7222 0.0962 0.5016 0.186 Uiso 1 1 calc R U . . .
H8C H 0.7659 0.1599 0.4670 0.186 Uiso 1 1 calc R U . . .
C9 C 0.8096(3) 0.3238(6) 0.3541(4) 0.123(3) Uani 1 1 d . . . . .
H9A H 0.7961 0.3593 0.3205 0.185 Uiso 1 1 calc R U . . .
H9B H 0.8417 0.2782 0.3471 0.185 Uiso 1 1 calc R U . . .
H9C H 0.8205 0.3793 0.3809 0.185 Uiso 1 1 calc R U . . .
C10 C 0.6212(2) 0.5655(4) 0.28790(18) 0.0694(11) Uani 1 1 d . . . . .
C11 C 0.63158(18) 0.6270(3) 0.33915(16) 0.0580(10) Uani 1 1 d . . . . .
C12 C 0.62247(19) 0.7390(3) 0.32779(17) 0.0604(10) Uani 1 1 d . . . . .
C13 C 0.62974(18) 0.8185(3) 0.36688(17) 0.0569(9) Uani 1 1 d . . . . .
C14 C 0.64431(18) 0.7862(3) 0.42226(17) 0.0570(9) Uani 1 1 d . . . . .
C15 C 0.65434(18) 0.6702(3) 0.43436(16) 0.0563(9) Uani 1 1 d . . . . .
C16 C 0.64754(17) 0.5889(3) 0.39182(16) 0.0554(9) Uani 1 1 d . . . . .
C17 C 0.67383(19) 0.6388(3) 0.48846(17) 0.0611(10) Uani 1 1 d . . . . .
H17 H 0.6809 0.5648 0.4974 0.073 Uiso 1 1 calc R U . . .
C18 C 0.68172(19) 0.7193(4) 0.52616(17) 0.0640(10) Uani 1 1 d . . . . .
C19 C 0.6700(2) 0.8324(3) 0.51474(18) 0.0661(11) Uani 1 1 d . . . . .
C20 C 0.65180(19) 0.8676(3) 0.46485(17) 0.0634(10) Uani 1 1 d . . . . .
H20 H 0.6443 0.9423 0.4580 0.076 Uiso 1 1 calc R U . . .
C21 C 0.7001(3) 0.8176(4) 0.6036(2) 0.0821(14) Uani 1 1 d . . . . .
H21A H 0.7372 0.8379 0.6194 0.098 Uiso 1 1 calc R U . . .
H21B H 0.6735 0.8188 0.6325 0.098 Uiso 1 1 calc R U . . .
C22 C 0.6058(3) 0.7507(4) 0.26823(19) 0.0821(15) Uani 1 1 d . . . . .
H22A H 0.5686 0.7845 0.2631 0.099 Uiso 1 1 calc R U . . .
H22B H 0.6329 0.7961 0.2499 0.099 Uiso 1 1 calc R U . . .
C23 C 0.65299(19) 0.9884(3) 0.32774(17) 0.0594(10) Uani 1 1 d . . . . .
C24 C 0.7084(2) 0.9506(4) 0.3130(2) 0.0735(12) Uani 1 1 d . . . . .
H24 H 0.7213 0.8814 0.3253 0.088 Uiso 1 1 calc R U . . .
C25 C 0.7410(2) 1.0118(4) 0.2826(2) 0.0811(13) Uani 1 1 d . . . . .
H25 H 0.7760 0.9842 0.2735 0.097 Uiso 1 1 calc R U . . .
C26 C 0.7236(2) 1.1207(4) 0.2632(2) 0.0746(12) Uani 1 1 d . . . . .
C27 C 0.6695(2) 1.1639(4) 0.27875(18) 0.0707(12) Uani 1 1 d . . . . .
H27 H 0.6580 1.2345 0.2674 0.085 Uiso 1 1 calc R U . . .
C28 C 0.63566(19) 1.1023(3) 0.30964(17) 0.0597(10) Uani 1 1 d . . . . .
C29 C 0.5645(2) 1.2407(3) 0.3103(2) 0.0846(15) Uani 1 1 d . . . . .
H29A H 0.5634 1.2475 0.2710 0.127 Uiso 1 1 calc R U . . .
H29B H 0.5895 1.2961 0.3265 0.127 Uiso 1 1 calc R U . . .
H29C H 0.5272 1.2512 0.3230 0.127 Uiso 1 1 calc R U . . .
C30 C 0.4823(3) 0.9727(5) 0.3641(2) 0.0898(15) Uani 1 1 d . . . . .
H30 H 0.5216 0.9947 0.3590 0.108 Uiso 1 1 calc R U . . .
C31 C 0.5744(3) 0.4745(5) 0.1468(3) 0.1013(18) Uani 1 1 d . . . . .
H31 H 0.5877 0.4826 0.1854 0.122 Uiso 1 1 calc R U . . .
Cl1 Cl 0.50675(10) 0.5289(2) 0.14013(17) 0.1951(15) Uani 1 1 d . . . . .
Cl2 Cl 0.62193(14) 0.5437(2) 0.10745(13) 0.1764(12) Uani 1 1 d . . . . .
Cl3 Cl 0.57385(11) 0.33414(18) 0.13157(14) 0.1724(12) Uani 1 1 d . . . . .
Cl4 Cl 0.45996(16) 1.0272(2) 0.42472(12) 0.1751(11) Uani 1 1 d . . . . .
Cl5 Cl 0.43728(13) 1.02776(17) 0.31036(11) 0.1618(11) Uani 1 1 d . . . . .
Cl6 Cl 0.47657(8) 0.82743(12) 0.36334(8) 0.1108(6) Uani 1 1 d . . . . .
N1 N 0.61726(15) 0.9317(3) 0.35417(14) 0.0609(8) Uani 1 1 d . . . . .
O1 O 0.68268(17) 0.8946(3) 0.56121(14) 0.0858(10) Uani 1 1 d . . . . .
O2 O 0.70203(17) 0.7096(3) 0.58011(13) 0.0811(9) Uani 1 1 d . . . . .
O3 O 0.60520(17) 0.6397(3) 0.24716(13) 0.0842(10) Uani 1 1 d . . . . .
O4 O 0.62442(17) 0.4679(2) 0.27651(14) 0.0804(10) Uani 1 1 d . . . . .
O5 O 0.6030(2) 0.2221(3) 0.4697(2) 0.1095(14) Uani 1 1 d . . . . .
O6 O 0.69313(17) 0.1333(2) 0.42717(16) 0.0897(11) Uani 1 1 d . . . . .
O7 O 0.76659(17) 0.2578(3) 0.37396(17) 0.0883(11) Uani 1 1 d . . . . .
O8 O 0.7535(2) 1.1759(3) 0.23283(18) 0.1049(13) Uani 1 1 d . . . . .
O9 O 0.58505(14) 1.1307(2) 0.32623(14) 0.0710(8) Uani 1 1 d . . . . .

loop_
_atom_site_aniso_label
_atom_site_aniso_U_11
_atom_site_aniso_U_22
_atom_site_aniso_U_33
_atom_site_aniso_U_23
_atom_site_aniso_U_13
_atom_site_aniso_U_12
C1 0.162(8) 0.116(6) 0.134(6) 0.031(5) 0.024(6) -0.052(6)
C2 0.102(4) 0.046(2) 0.068(3) 0.0150(19) -0.018(2) -0.014(2)
C3 0.087(3) 0.049(2) 0.069(3) 0.0063(18) -0.001(2) -0.002(2)
C4 0.080(3) 0.0361(18) 0.058(2) 0.0062(15) -0.0109(18) -0.0028(17)
C5 0.086(3) 0.044(2) 0.065(2) 0.0016(17) -0.004(2) 0.0006(19)
C6 0.087(3) 0.046(2) 0.071(3) -0.0048(18) -0.020(2) 0.010(2)
C7 0.098(3) 0.0368(19) 0.068(3) 0.0039(17) -0.023(2) -0.001(2)
C8 0.150(6) 0.055(3) 0.158(6) 0.032(3) -0.086(5) -0.005(3)
C9 0.107(5) 0.092(5) 0.173(7) 0.003(4) 0.035(5) 0.029(4)
C10 0.093(3) 0.051(2) 0.063(2) 0.0024(18) -0.004(2) -0.002(2)
C11 0.078(3) 0.0370(18) 0.059(2) 0.0031(15) -0.0026(18) 0.0013(17)
C12 0.081(3) 0.0404(19) 0.059(2) 0.0090(16) -0.0044(19) 0.0015(18)
C13 0.071(3) 0.0338(17) 0.065(2) 0.0068(15) -0.0012(18) 0.0029(16)
C14 0.070(2) 0.0386(18) 0.062(2) 0.0035(16) -0.0011(18) 0.0031(16)
C15 0.068(2) 0.0392(18) 0.061(2) 0.0068(15) -0.0028(17) 0.0028(16)
C16 0.068(2) 0.0389(18) 0.059(2) 0.0045(15) -0.0016(17) 0.0012(16)
C17 0.078(3) 0.045(2) 0.059(2) 0.0036(17) -0.0053(18) 0.0056(18)
C18 0.079(3) 0.055(2) 0.057(2) 0.0066(18) -0.0057(19) 0.002(2)
C19 0.080(3) 0.052(2) 0.066(3) -0.0074(18) 0.000(2) 0.002(2)
C20 0.082(3) 0.043(2) 0.065(2) -0.0012(17) -0.003(2) 0.0029(18)
C21 0.097(4) 0.074(3) 0.074(3) -0.005(2) -0.007(3) -0.009(3)
C22 0.135(4) 0.045(2) 0.065(3) 0.0079(19) -0.008(3) 0.006(2)
C23 0.077(3) 0.0391(19) 0.060(2) 0.0039(16) -0.0120(18) -0.0007(18)
C24 0.078(3) 0.052(2) 0.089(3) 0.009(2) -0.004(2) 0.006(2)
C25 0.076(3) 0.076(3) 0.091(3) 0.002(3) 0.003(3) -0.001(2)
C26 0.086(3) 0.071(3) 0.067(3) 0.009(2) -0.001(2) -0.015(2)
C27 0.096(3) 0.048(2) 0.065(3) 0.0087(18) -0.017(2) -0.006(2)
C28 0.078(3) 0.0374(18) 0.062(2) 0.0055(16) -0.0111(19) -0.0021(18)
C29 0.105(4) 0.040(2) 0.107(4) 0.013(2) -0.008(3) 0.013(2)
C30 0.099(4) 0.073(3) 0.096(4) 0.013(3) -0.007(3) -0.007(3)
C31 0.107(4) 0.097(4) 0.099(4) -0.018(3) 0.003(3) -0.012(3)
Cl1 0.1124(16) 0.149(2) 0.320(4) -0.078(2) -0.0217(19) 0.0204(14)
Cl2 0.219(3) 0.1212(17) 0.196(3) -0.0036(16) 0.075(2) -0.0330(17)
Cl3 0.1496(19) 0.0908(13) 0.283(4) -0.0235(15) 0.069(2) -0.0063(11)
Cl4 0.241(3) 0.145(2) 0.1416(19) -0.0331(15) 0.030(2) 0.0055(19)
Cl5 0.209(2) 0.1072(14) 0.1593(19) 0.0447(13) -0.0828(17) -0.0238(14)
Cl6 0.1232(13) 0.0723(9) 0.1354(14) 0.0122(8) -0.0066(10) -0.0036(8)
N1 0.077(2) 0.0377(16) 0.067(2) 0.0066(14) -0.0047(16) 0.0035(15)
O1 0.122(3) 0.0620(19) 0.071(2) -0.0139(15) -0.0138(18) 0.0044(18)
O2 0.114(3) 0.0670(19) 0.0600(18) 0.0008(14) -0.0120(16) 0.0021(18)
O3 0.135(3) 0.0519(17) 0.0626(18) 0.0047(13) -0.0186(17) 0.0002(18)
O4 0.124(3) 0.0442(16) 0.0709(19) -0.0033(13) -0.0103(18) -0.0057(16)
O5 0.133(4) 0.069(2) 0.128(3) 0.039(2) 0.010(3) -0.013(2)
O6 0.124(3) 0.0376(15) 0.102(2) 0.0055(15) -0.050(2) 0.0004(16)
O7 0.100(3) 0.0554(18) 0.109(3) -0.0030(17) 0.001(2) 0.0191(18)
O8 0.119(3) 0.099(3) 0.098(3) 0.029(2) 0.018(2) -0.016(2)
O9 0.085(2) 0.0369(14) 0.090(2) 0.0105(13) -0.0042(16) 0.0080(13)

loop_
_atom_type_symbol
_atom_type_description
_atom_type_scat_dispersion_real
_atom_type_scat_dispersion_imag
_atom_type_scat_source
C C 0.0181 0.0091 'International Tables Vol C Tables 4.2.6.8 and 6.1.1.4'
H H 0.0000 0.0000 'International Tables Vol C Tables 4.2.6.8 and 6.1.1.4'
N N 0.0311 0.0180 'International Tables Vol C Tables 4.2.6.8 and 6.1.1.4'
O O 0.0492 0.0322 'International Tables Vol C Tables 4.2.6.8 and 6.1.1.4'
Cl Cl 0.3639 0.7018 'International Tables Vol C Tables 4.2.6.8 and 6.1.1.4'

loop_
_geom_angle_atom_site_label_1
_geom_angle_atom_site_label_2
_geom_angle_atom_site_label_3
_geom_angle
_geom_angle_site_symmetry_1
_geom_angle_site_symmetry_3
_geom_angle_publ_flag
O5 C1 H1A 109.5 . . ?
O5 C1 H1B 109.5 . . ?
H1A C1 H1B 109.5 . . ?
O5 C1 H1C 109.5 . . ?
H1A C1 H1C 109.5 . . ?
H1B C1 H1C 109.5 . . ?
O5 C2 C7 115.3(4) . . ?
O5 C2 C3 124.8(5) . . ?
C7 C2 C3 119.9(4) . . ?
C4 C3 C2 119.9(4) . . ?
C4 C3 H3 120.1 . . ?
C2 C3 H3 120.1 . . ?
C3 C4 C5 120.2(4) . . ?
C3 C4 C16 120.8(4) . . ?
C5 C4 C16 119.0(4) . . ?
C4 C5 C6 120.6(4) . . ?
C4 C5 H5 119.7 . . ?
C6 C5 H5 119.7 . . ?
O7 C6 C7 115.8(4) . . ?
O7 C6 C5 124.8(5) . . ?
C7 C6 C5 119.4(4) . . ?
O6 C7 C6 120.7(5) . . ?
O6 C7 C2 119.2(4) . . ?
C6 C7 C2 120.1(4) . . ?
O6 C8 H8A 109.5 . . ?
O6 C8 H8B 109.5 . . ?
H8A C8 H8B 109.5 . . ?
O6 C8 H8C 109.5 . . ?
H8A C8 H8C 109.5 . . ?
H8B C8 H8C 109.5 . . ?
O7 C9 H9A 109.5 . . ?
O7 C9 H9B 109.5 . . ?
H9A C9 H9B 109.5 . . ?
O7 C9 H9C 109.5 . . ?
H9A C9 H9C 109.5 . . ?
H9B C9 H9C 109.5 . . ?
O4 C10 O3 119.0(4) . . ?
O4 C10 C11 132.7(4) . . ?
O3 C10 C11 108.3(3) . . ?
C12 C11 C16 122.2(4) . . ?
C12 C11 C10 107.7(4) . . ?
C16 C11 C10 130.0(4) . . ?
C13 C12 C11 122.2(4) . . ?
C13 C12 C22 129.4(3) . . ?
C11 C12 C22 108.4(4) . . ?
C12 C13 N1 120.5(4) . . ?
C12 C13 C14 119.1(3) . . ?
N1 C13 C14 120.1(3) . . ?
C13 C14 C20 120.8(3) . . ?
C13 C14 C15 119.0(3) . . ?
C20 C14 C15 120.2(4) . . ?
C17 C15 C16 120.4(3) . . ?
C17 C15 C14 119.2(4) . . ?
C16 C15 C14 120.3(3) . . ?
C11 C16 C15 117.1(3) . . ?
C11 C16 C4 121.5(3) . . ?
C15 C16 C4 121.3(3) . . ?
C18 C17 C15 117.8(4) . . ?
C18 C17 H17 121.1 . . ?
C15 C17 H17 121.1 . . ?
C17 C18 O2 128.2(4) . . ?
C17 C18 C19 122.9(4) . . ?
O2 C18 C19 108.9(4) . . ?
C20 C19 O1 128.3(4) . . ?
C20 C19 C18 122.3(4) . . ?
O1 C19 C18 109.3(4) . . ?
C19 C20 C14 117.5(4) . . ?
C19 C20 H20 121.2 . . ?
C14 C20 H20 121.2 . . ?
O2 C21 O1 108.5(4) . . ?
O2 C21 H21A 110.0 . . ?
O1 C21 H21A 110.0 . . ?
O2 C21 H21B 110.0 . . ?
O1 C21 H21B 110.0 . . ?
H21A C21 H21B 108.4 . . ?
O3 C22 C12 104.9(3) . . ?
O3 C22 H22A 110.8 . . ?
C12 C22 H22A 110.8 . . ?
O3 C22 H22B 110.8 . . ?
C12 C22 H22B 110.8 . . ?
H22A C22 H22B 108.8 . . ?
N1 C23 C24 125.8(4) . . ?
N1 C23 C28 117.3(4) . . ?
C24 C23 C28 117.0(4) . . ?
C25 C24 C23 121.7(4) . . ?
C25 C24 H24 119.2 . . ?
C23 C24 H24 119.2 . . ?
C24 C25 C26 121.6(5) . . ?
C24 C25 H25 119.2 . . ?
C26 C25 H25 119.2 . . ?
O8 C26 C25 121.2(5) . . ?
O8 C26 C27 120.2(5) . . ?
C25 C26 C27 118.6(4) . . ?
C28 C27 C26 120.4(4) . . ?
C28 C27 H27 119.8 . . ?
C26 C27 H27 119.8 . . ?
O9 C28 C27 126.8(4) . . ?
O9 C28 C23 112.6(3) . . ?
C27 C28 C23 120.6(4) . . ?
O9 C29 H29A 109.5 . . ?
O9 C29 H29B 109.5 . . ?
H29A C29 H29B 109.5 . . ?
O9 C29 H29C 109.5 . . ?
H29A C29 H29C 109.5 . . ?
H29B C29 H29C 109.5 . . ?
Cl4 C30 Cl6 111.2(3) . . ?
Cl4 C30 Cl5 106.9(4) . . ?
Cl6 C30 Cl5 108.8(3) . . ?
Cl4 C30 H30 110.0 . . ?
Cl6 C30 H30 110.0 . . ?
Cl5 C30 H30 110.0 . . ?
Cl1 C31 Cl2 113.1(4) . . ?
Cl1 C31 Cl3 110.8(4) . . ?
Cl2 C31 Cl3 110.4(4) . . ?
Cl1 C31 H31 107.4 . . ?
Cl2 C31 H31 107.4 . . ?
Cl3 C31 H31 107.4 . . ?
C23 N1 C13 118.8(4) . . ?
C19 O1 C21 106.3(4) . . ?
C18 O2 C21 106.7(3) . . ?
C10 O3 C22 110.6(3) . . ?
C2 O5 C1 117.3(5) . . ?
C7 O6 C8 115.9(4) . . ?
C6 O7 C9 117.2(4) . . ?
C28 O9 C29 116.5(3) . . ?

loop_
_geom_bond_atom_site_label_1
_geom_bond_atom_site_label_2
_geom_bond_distance
_geom_bond_site_symmetry_2
_geom_bond_publ_flag
C1 O5 1.412(10) . ?
C1 H1A 0.9600 . ?
C1 H1B 0.9600 . ?
C1 H1C 0.9600 . ?
C2 O5 1.361(6) . ?
C2 C7 1.392(7) . ?
C2 C3 1.402(6) . ?
C3 C4 1.378(6) . ?
C3 H3 0.9300 . ?
C4 C5 1.382(6) . ?
C4 C16 1.490(5) . ?
C5 C6 1.396(6) . ?
C5 H5 0.9300 . ?
C6 O7 1.355(6) . ?
C6 C7 1.387(7) . ?
C7 O6 1.378(5) . ?
C8 O6 1.412(6) . ?
C8 H8A 0.9600 . ?
C8 H8B 0.9600 . ?
C8 H8C 0.9600 . ?
C9 O7 1.398(8) . ?
C9 H9A 0.9600 . ?
C9 H9B 0.9600 . ?
C9 H9C 0.9600 . ?
C10 O4 1.210(5) . ?
C10 O3 1.372(5) . ?
C10 C11 1.460(6) . ?
C11 C12 1.391(5) . ?
C11 C16 1.394(6) . ?
C12 C13 1.354(6) . ?
C12 C22 1.488(6) . ?
C13 N1 1.426(4) . ?
C13 C14 1.427(6) . ?
C14 C20 1.431(6) . ?
C14 C15 1.444(5) . ?
C15 C17 1.422(6) . ?
C15 C16 1.428(5) . ?
C17 C18 1.341(6) . ?
C17 H17 0.9300 . ?
C18 O2 1.378(5) . ?
C18 C19 1.414(6) . ?
C19 C20 1.335(6) . ?
C19 O1 1.376(5) . ?
C20 H20 0.9300 . ?
C21 O2 1.422(6) . ?
C21 O1 1.430(6) . ?
C21 H21A 0.9700 . ?
C21 H21B 0.9700 . ?
C22 O3 1.432(5) . ?
C22 H22A 0.9700 . ?
C22 H22B 0.9700 . ?
C23 N1 1.285(5) . ?
C23 C24 1.449(6) . ?
C23 C28 1.492(5) . ?
C24 C25 1.323(7) . ?
C24 H24 0.9300 . ?
C25 C26 1.446(7) . ?
C25 H25 0.9300 . ?
C26 O8 1.244(6) . ?
C26 C27 1.450(7) . ?
C27 C28 1.349(6) . ?
C27 H27 0.9300 . ?
C28 O9 1.328(5) . ?
C29 O9 1.456(5) . ?
C29 H29A 0.9600 . ?
C29 H29B 0.9600 . ?
C29 H29C 0.9600 . ?
C30 Cl4 1.724(7) . ?
C30 Cl6 1.754(6) . ?
C30 Cl5 1.770(6) . ?
C30 H30 0.9800 . ?
C31 Cl1 1.727(7) . ?
C31 Cl2 1.729(7) . ?
C31 Cl3 1.730(7) . ?
C31 H31 0.9800 . ?

loop_
_geom_torsion_atom_site_label_1
_geom_torsion_atom_site_label_2
_geom_torsion_atom_site_label_3
_geom_torsion_atom_site_label_4
_geom_torsion
_geom_torsion_site_symmetry_1
_geom_torsion_site_symmetry_2
_geom_torsion_site_symmetry_3
_geom_torsion_site_symmetry_4
_geom_torsion_publ_flag
O5 C2 C3 C4 -179.4(4) . . . . ?
C7 C2 C3 C4 0.1(7) . . . . ?
C2 C3 C4 C5 -0.5(7) . . . . ?
C2 C3 C4 C16 178.9(4) . . . . ?
C3 C4 C5 C6 -0.8(7) . . . . ?
C16 C4 C5 C6 179.8(4) . . . . ?
C4 C5 C6 O7 -179.4(4) . . . . ?
C4 C5 C6 C7 2.5(7) . . . . ?
O7 C6 C7 O6 -3.0(6) . . . . ?
C5 C6 C7 O6 175.3(4) . . . . ?
O7 C6 C7 C2 178.8(4) . . . . ?
C5 C6 C7 C2 -2.9(7) . . . . ?
O5 C2 C7 O6 3.0(6) . . . . ?
C3 C2 C7 O6 -176.6(4) . . . . ?
O5 C2 C7 C6 -178.8(4) . . . . ?
C3 C2 C7 C6 1.6(7) . . . . ?
O4 C10 C11 C12 178.6(5) . . . . ?
O3 C10 C11 C12 -1.1(5) . . . . ?
O4 C10 C11 C16 -1.7(9) . . . . ?
O3 C10 C11 C16 178.7(4) . . . . ?
C16 C11 C12 C13 1.5(7) . . . . ?
C10 C11 C12 C13 -178.7(4) . . . . ?
C16 C11 C12 C22 -179.7(4) . . . . ?
C10 C11 C12 C22 0.1(5) . . . . ?
C11 C12 C13 N1 -176.9(4) . . . . ?
C22 C12 C13 N1 4.6(8) . . . . ?
C11 C12 C13 C14 -3.4(7) . . . . ?
C22 C12 C13 C14 178.0(5) . . . . ?
C12 C13 C14 C20 -179.4(4) . . . . ?
N1 C13 C14 C20 -5.9(6) . . . . ?
C12 C13 C14 C15 3.9(6) . . . . ?
N1 C13 C14 C15 177.3(4) . . . . ?
C13 C14 C15 C17 174.4(4) . . . . ?
C20 C14 C15 C17 -2.5(6) . . . . ?
C13 C14 C15 C16 -2.5(6) . . . . ?
C20 C14 C15 C16 -179.3(4) . . . . ?
C12 C11 C16 C15 0.0(6) . . . . ?
C10 C11 C16 C15 -179.8(4) . . . . ?
C12 C11 C16 C4 -177.1(4) . . . . ?
C10 C11 C16 C4 3.2(7) . . . . ?
C17 C15 C16 C11 -176.2(4) . . . . ?
C14 C15 C16 C11 0.6(6) . . . . ?
C17 C15 C16 C4 0.8(6) . . . . ?
C14 C15 C16 C4 177.6(4) . . . . ?
C3 C4 C16 C11 -110.3(5) . . . . ?
C5 C4 C16 C11 69.1(6) . . . . ?
C3 C4 C16 C15 72.8(6) . . . . ?
C5 C4 C16 C15 -107.8(5) . . . . ?
C16 C15 C17 C18 177.2(4) . . . . ?
C14 C15 C17 C18 0.4(6) . . . . ?
C15 C17 C18 O2 -177.5(4) . . . . ?
C15 C17 C18 C19 1.8(7) . . . . ?
C17 C18 C19 C20 -2.1(7) . . . . ?
O2 C18 C19 C20 177.3(4) . . . . ?
C17 C18 C19 O1 -179.6(4) . . . . ?
O2 C18 C19 O1 -0.1(5) . . . . ?
O1 C19 C20 C14 176.9(4) . . . . ?
C18 C19 C20 C14 0.0(7) . . . . ?
C13 C14 C20 C19 -174.5(4) . . . . ?
C15 C14 C20 C19 2.2(6) . . . . ?
C13 C12 C22 O3 179.5(5) . . . . ?
C11 C12 C22 O3 0.8(6) . . . . ?
N1 C23 C24 C25 175.5(5) . . . . ?
C28 C23 C24 C25 -3.3(7) . . . . ?
C23 C24 C25 C26 1.1(8) . . . . ?
C24 C25 C26 O8 -177.2(5) . . . . ?
C24 C25 C26 C27 1.4(8) . . . . ?
O8 C26 C27 C28 177.1(5) . . . . ?
C25 C26 C27 C28 -1.6(7) . . . . ?
C26 C27 C28 O9 -179.1(4) . . . . ?
C26 C27 C28 C23 -0.7(6) . . . . ?
N1 C23 C28 O9 2.8(5) . . . . ?
C24 C23 C28 O9 -178.3(4) . . . . ?
N1 C23 C28 C27 -175.8(4) . . . . ?
C24 C23 C28 C27 3.1(6) . . . . ?
C24 C23 N1 C13 -5.6(6) . . . . ?
C28 C23 N1 C13 173.3(3) . . . . ?
C12 C13 N1 C23 -77.8(5) . . . . ?
C14 C13 N1 C23 108.8(5) . . . . ?
C20 C19 O1 C21 179.9(5) . . . . ?
C18 C19 O1 C21 -2.9(5) . . . . ?
O2 C21 O1 C19 4.8(5) . . . . ?
C17 C18 O2 C21 -177.5(5) . . . . ?
C19 C18 O2 C21 3.1(5) . . . . ?
O1 C21 O2 C18 -4.9(5) . . . . ?
O4 C10 O3 C22 -178.0(5) . . . . ?
C11 C10 O3 C22 1.7(6) . . . . ?
C12 C22 O3 C10 -1.6(6) . . . . ?
C7 C2 O5 C1 -173.6(6) . . . . ?
C3 C2 O5 C1 6.0(9) . . . . ?
C6 C7 O6 C8 74.6(7) . . . . ?
C2 C7 O6 C8 -107.2(6) . . . . ?
C7 C6 O7 C9 -168.6(6) . . . . ?
C5 C6 O7 C9 13.2(8) . . . . ?
C27 C28 O9 C29 -1.4(6) . . . . ?
C23 C28 O9 C29 -179.8(4) . . . . ?
